data_7038281
loop_
_publ_author_name
'Gao, Hong-Ling'
'Jiang, Li'
'Liu, Shuang'
'Shen, Hai-Yun'
'Wang, Wen-Min'
'Cui, Jian-Zhong'

_publ_section_title
;
 Multiple magnetic relaxation processes, magnetocaloric effect and
 fluorescence properties of rhombus-shaped tetranuclear rare earth
 complexes.
;
_journal_issue 1
_journal_name_full 'Dalton transactions (Cambridge, England : 2003)'
_journal_page_first 253
_journal_page_last 264
_journal_paper_doi 10.1039/c5dt03790e
_journal_volume 45
_journal_year 2015
_chemical_formula_sum 'C116 H90 F6 Gd4 N12 O16'
_chemical_formula_weight 2650.99
_chemical_name_systematic
; 
 ? 
;
_space_group_crystal_system orthorhombic
_space_group_IT_number 60
_space_group_name_Hall '-P 2n 2ab'
_space_group_name_H-M_alt 'P b c n'
_symmetry_space_group_name_Hall '-P 2n 2ab'
_symmetry_space_group_name_H-M 'P b c n'
_atom_sites_solution_hydrogens mixed
_atom_sites_solution_primary direct
_atom_sites_solution_secondary difmap
_audit_creation_method SHELXL-2014/7
_audit_update_record
;
2015-10-30 deposited with the CCDC.
2015-11-10 downloaded from the CCDC.
;
_cell_angle_alpha 90
_cell_angle_beta 90
_cell_angle_gamma 90
_cell_formula_units_Z 4
_cell_length_a 14.350(3)
_cell_length_b 26.024(5)
_cell_length_c 31.000(6)
_cell_measurement_reflns_used 20144
_cell_measurement_temperature 113(2)
_cell_measurement_theta_max 27.9785
_cell_measurement_theta_min 1.5650
_cell_volume 11577(4)
_computing_cell_refinement crystalclear
_computing_data_collection crystalclear
_computing_data_reduction crystalclear
_computing_molecular_graphics 'Bruker SHELXTL'
_computing_publication_material 'Bruker SHELXTL'
_computing_structure_refinement 'SHELXL-2014/7 (Sheldrick, 2014)'
_computing_structure_solution 'SHELXS-97 (Sheldrick, 1990)'
_diffrn_ambient_temperature 113(2)
_diffrn_measured_fraction_theta_full 1.000
_diffrn_measured_fraction_theta_max 1.000
_diffrn_measurement_device_type 'rigaku saturn'
_diffrn_measurement_method '\w scans'
_diffrn_radiation_type MoK\a
_diffrn_radiation_wavelength 0.71073
_diffrn_reflns_av_R_equivalents 0.1100
_diffrn_reflns_av_unetI/netI 0.0781
_diffrn_reflns_laue_measured_fraction_full 1.000
_diffrn_reflns_laue_measured_fraction_max 1.000
_diffrn_reflns_limit_h_max 17
_diffrn_reflns_limit_h_min -15
_diffrn_reflns_limit_k_max 30
_diffrn_reflns_limit_k_min -30
_diffrn_reflns_limit_l_max 36
_diffrn_reflns_limit_l_min -36
_diffrn_reflns_number 82243
_diffrn_reflns_point_group_measured_fraction_full 1.000
_diffrn_reflns_point_group_measured_fraction_max 1.000
_diffrn_reflns_theta_full 25.005
_diffrn_reflns_theta_max 25.005
_diffrn_reflns_theta_min 1.314
_exptl_absorpt_coefficient_mu 2.338
_exptl_absorpt_correction_T_max 0.7662
_exptl_absorpt_correction_T_min 0.6514
_exptl_absorpt_correction_type multi-scan
_exptl_absorpt_process_details crystalclear
_exptl_crystal_colour yellow
_exptl_crystal_density_diffrn 1.521
_exptl_crystal_density_method 'not measured'
_exptl_crystal_description block
_exptl_crystal_F_000 5232
_exptl_crystal_size_max 0.200
_exptl_crystal_size_mid 0.160
_exptl_crystal_size_min 0.120
_refine_diff_density_max 2.027
_refine_diff_density_min -1.492
_refine_diff_density_rms 0.273
_refine_ls_extinction_method none
_refine_ls_goodness_of_fit_ref 1.108
_refine_ls_hydrogen_treatment constr
_refine_ls_matrix_type full
_refine_ls_number_parameters 771
_refine_ls_number_reflns 10188
_refine_ls_number_restraints 100
_refine_ls_restrained_S_all 1.104
_refine_ls_R_factor_all 0.0943
_refine_ls_R_factor_gt 0.0624
_refine_ls_shift/su_max 0.009
_refine_ls_shift/su_mean 0.000
_refine_ls_structure_factor_coef Fsqd
_refine_ls_weighting_details 'w=1/[\s^2^(Fo^2^)+(0.0905P)^2^+26.2511P] where P=(Fo^2^+2Fc^2^)/3'
_refine_ls_weighting_scheme calc
_refine_ls_wR_factor_gt 0.1568
_refine_ls_wR_factor_ref 0.1849
_reflns_Friedel_coverage 0.000
_reflns_number_gt 7347
_reflns_number_total 10188
_reflns_threshold_expression 'I > 2\s(I)'
_cod_data_source_file c5dt03790e2.cif
_cod_data_source_block 3
_cod_depositor_comments
;
The following automatic conversions were performed:

'_exptl_absorpt_correction_type' value 'MULTI-SCAN' changed to
'multi-scan' according to
/usr/data/users/saulius/crontab/automatic-downloads/current/RSC/lib/dictionaries/cif_core.dic
dictionary named 'cif_core.dic' version 2.4.2 from 2011-04-26.

Automatic conversion script
Id: cif_fix_values 4268 2015-11-12 08:31:59Z antanas 
;
_cod_database_code 7038281
_shelx_shelxl_version_number 2014/7
_shelx_space_group_comment
; 
The symmetry employed for this shelxl refinement is uniquely defined 
by the following loop, which should always be used as a source of 
symmetry information in preference to the above space-group names. 
They are only intended as comments. 
;
_shelx_estimated_absorpt_t_min 0.652
_shelx_estimated_absorpt_t_max 0.767

loop_
_space_group_symop_operation_xyz
'x, y, z'
'-x+1/2, -y+1/2, z+1/2'
'x+1/2, -y+1/2, -z'
'-x, y, -z+1/2'
'-x, -y, -z'
'x-1/2, y-1/2, -z-1/2'
'-x-1/2, y-1/2, z'
'x, -y, z-1/2'

loop_
_atom_site_label
_atom_site_type_symbol
_atom_site_fract_x
_atom_site_fract_y
_atom_site_fract_z
_atom_site_U_iso_or_equiv
_atom_site_adp_type
_atom_site_occupancy
_atom_site_site_symmetry_order
_atom_site_calc_flag
_atom_site_refinement_flags_posn
_atom_site_refinement_flags_adp
_atom_site_refinement_flags_occupancy
_atom_site_disorder_assembly
_atom_site_disorder_group
Gd1 Gd 1.11758(3) 0.03399(2) 1.01009(2) 0.02464(15) Uani 1 1 d . . . . .
Gd2 Gd 0.94760(3) 0.06622(2) 0.91572(2) 0.02619(15) Uani 1 1 d . . . . .
F1 F 1.0671(4) 0.5129(2) 1.1383(2) 0.0506(17) Uani 1 1 d . . . . .
F2 F 0.7920(5) 0.4475(3) 1.1761(2) 0.0561(18) Uani 1 1 d . . . . .
O1 O 1.0583(4) 0.1036(2) 0.96705(19) 0.0252(14) Uani 1 1 d . . . . .
O2 O 0.8628(4) 0.0588(3) 0.9810(2) 0.0293(15) Uani 1 1 d . . . . .
O3 O 0.8483(4) -0.0090(3) 0.91687(19) 0.0299(15) Uani 1 1 d . . . . .
O4 O 1.2472(4) 0.0878(3) 1.0206(2) 0.0348(16) Uani 1 1 d . . . . .
O5 O 1.2295(4) 0.0129(3) 0.9587(2) 0.0361(17) Uani 1 1 d . . . . .
O6 O 1.0281(5) 0.0151(3) 0.8656(2) 0.0343(16) Uani 1 1 d . . . . .
O7 O 1.0099(4) 0.1233(3) 0.8655(2) 0.0349(16) Uani 1 1 d . . . . .
O8 O 0.9792(4) -0.0016(2) 1.04369(19) 0.0263(14) Uani 1 1 d . . . . .
H8 H 0.9465 0.0240 1.0624 0.032 Uiso 1 1 calc R U . . .
N1 N 1.0468(5) 0.1074(3) 1.0539(2) 0.0259(17) Uani 1 1 d . . . . .
N2 N 1.0439(5) 0.2929(3) 1.0530(3) 0.0339(19) Uani 1 1 d . . . . .
N3 N 0.8569(5) 0.1468(3) 0.9343(3) 0.0300(18) Uani 1 1 d . . . . .
N4 N 0.7776(5) 0.2453(3) 1.0614(3) 0.0332(19) Uani 1 1 d . . . . .
N5 N 0.8297(5) 0.0589(3) 0.8527(3) 0.037(2) Uani 1 1 d . . . . .
N6 N 0.6869(7) -0.0734(4) 0.7623(3) 0.058(3) Uani 1 1 d D . . . .
C1 C 1.0306(7) 0.1084(4) 1.0955(3) 0.034(2) Uani 1 1 d . . . . .
H1A H 1.0271 0.0767 1.1105 0.040 Uiso 1 1 calc R U . . .
C2 C 1.0180(7) 0.1542(4) 1.1190(3) 0.036(2) Uani 1 1 d . . . . .
H2A H 1.0028 0.1531 1.1488 0.043 Uiso 1 1 calc R U . . .
C3 C 1.0281(7) 0.2010(4) 1.0980(3) 0.039(3) Uani 1 1 d . . . . .
H3A H 1.0265 0.2324 1.1136 0.046 Uiso 1 1 calc R U . . .
C4 C 1.0408(6) 0.2006(4) 1.0524(3) 0.031(2) Uani 1 1 d . . . . .
C5 C 1.0490(7) 0.2473(4) 1.0291(3) 0.032(2) Uani 1 1 d . . . . .
C6 C 1.0577(6) 0.2434(4) 0.9838(3) 0.031(2) Uani 1 1 d . . . . .
H6A H 1.0624 0.2737 0.9668 0.038 Uiso 1 1 calc R U . . .
C7 C 1.0594(6) 0.1951(4) 0.9635(3) 0.030(2) Uani 1 1 d . . . . .
H7A H 1.0625 0.1940 0.9329 0.036 Uiso 1 1 calc R U . . .
C8 C 1.0567(6) 0.1502(4) 0.9853(3) 0.027(2) Uani 1 1 d . . . . .
C9 C 1.0486(6) 0.1533(4) 1.0315(3) 0.030(2) Uani 1 1 d . . . . .
C10 C 1.0831(7) 0.3341(4) 1.0397(3) 0.034(2) Uani 1 1 d . . . . .
H10A H 1.1163 0.3342 1.0132 0.041 Uiso 1 1 calc R U . . .
C11 C 1.0769(7) 0.3810(4) 1.0652(3) 0.037(2) Uani 1 1 d . . . . .
C12 C 1.0258(8) 0.3830(4) 1.1031(4) 0.050(3) Uani 1 1 d . . . . .
H12A H 0.9914 0.3537 1.1121 0.060 Uiso 1 1 calc R U . . .
C13 C 1.0244(8) 0.4274(4) 1.1280(4) 0.048(3) Uani 1 1 d . . . . .
H13A H 0.9900 0.4286 1.1542 0.057 Uiso 1 1 calc R U . . .
C14 C 1.0729(7) 0.4692(4) 1.1143(4) 0.042(3) Uani 1 1 d . . . . .
C15 C 1.1228(7) 0.4688(4) 1.0770(4) 0.039(3) Uani 1 1 d . . . . .
H15A H 1.1551 0.4989 1.0681 0.047 Uiso 1 1 calc R U . . .
C16 C 1.1267(6) 0.4255(4) 1.0525(4) 0.034(2) Uani 1 1 d . . . . .
H16A H 1.1629 0.4251 1.0268 0.041 Uiso 1 1 calc R U . . .
C17 C 0.8495(7) 0.1898(4) 0.9111(3) 0.038(2) Uani 1 1 d . . . . .
H17A H 0.8675 0.1888 0.8816 0.046 Uiso 1 1 calc R U . . .
C18 C 0.8168(7) 0.2358(4) 0.9278(3) 0.037(2) Uani 1 1 d . . . . .
H18A H 0.8078 0.2646 0.9095 0.045 Uiso 1 1 calc R U . . .
C19 C 0.7975(7) 0.2393(4) 0.9712(3) 0.036(2) Uani 1 1 d . . . . .
H19A H 0.7782 0.2711 0.9834 0.043 Uiso 1 1 calc R U . . .
C20 C 0.8068(6) 0.1954(4) 0.9971(3) 0.032(2) Uani 1 1 d . . . . .
C21 C 0.7907(6) 0.1964(4) 1.0432(3) 0.032(2) Uani 1 1 d . . . . .
C22 C 0.7941(7) 0.1503(4) 1.0657(3) 0.032(2) Uani 1 1 d . . . . .
H22A H 0.7817 0.1503 1.0958 0.038 Uiso 1 1 calc R U . . .
C23 C 0.8154(6) 0.1038(4) 1.0451(3) 0.031(2) Uani 1 1 d . . . . .
H23A H 0.8136 0.0728 1.0612 0.037 Uiso 1 1 calc R U . . .
C24 C 0.8391(6) 0.1021(4) 1.0015(3) 0.030(2) Uani 1 1 d . . . . .
C25 C 0.8338(7) 0.1484(4) 0.9776(3) 0.031(2) Uani 1 1 d . . . . .
C26 C 0.8034(7) 0.2536(4) 1.1003(3) 0.037(2) Uani 1 1 d . . . . .
H26A H 0.8284 0.2259 1.1166 0.045 Uiso 1 1 calc R U . . .
C27 C 0.7957(7) 0.3043(4) 1.1206(3) 0.034(2) Uani 1 1 d . . . . .
C28 C 0.7550(7) 0.3456(4) 1.0989(3) 0.035(2) Uani 1 1 d . . . . .
H28A H 0.7301 0.3405 1.0708 0.042 Uiso 1 1 calc R U . . .
C29 C 0.7505(7) 0.3939(4) 1.1175(3) 0.040(3) Uani 1 1 d . . . . .
H29A H 0.7205 0.4216 1.1033 0.048 Uiso 1 1 calc R U . . .
C30 C 0.7917(8) 0.4005(4) 1.1582(4) 0.045(3) Uani 1 1 d . . . . .
C31 C 0.8315(8) 0.3598(4) 1.1809(3) 0.042(3) Uani 1 1 d . . . . .
H31A H 0.8572 0.3650 1.2088 0.051 Uiso 1 1 calc R U . . .
C32 C 0.8326(7) 0.3113(4) 1.1617(3) 0.040(3) Uani 1 1 d . . . . .
H32A H 0.8586 0.2829 1.1768 0.048 Uiso 1 1 calc R U . . .
C33 C 0.8179(7) 0.0920(5) 0.8218(4) 0.048(3) Uani 1 1 d . . . . .
H33A H 0.8426 0.1256 0.8255 0.058 Uiso 1 1 calc R U . . .
C34 C 0.7707(8) 0.0808(5) 0.7833(3) 0.045(3) Uani 1 1 d . . . . .
H34A H 0.7573 0.1071 0.7630 0.054 Uiso 1 1 calc R U . . .
C35 C 0.7444(8) 0.0308(5) 0.7757(4) 0.050(3) Uani 1 1 d . . . . .
H35A H 0.7176 0.0220 0.7487 0.060 Uiso 1 1 calc R U . . .
C36 C 0.7561(7) -0.0074(5) 0.8069(3) 0.039(3) Uani 1 1 d . . . . .
C37 C 0.7277(7) -0.0588(4) 0.8031(3) 0.037(2) Uani 1 1 d . . . . .
C38 C 0.7365(7) -0.0926(5) 0.8374(4) 0.047(3) Uani 1 1 d . . . . .
H38A H 0.7168 -0.1273 0.8344 0.056 Uiso 1 1 calc R U . . .
C39 C 0.7743(7) -0.0758(4) 0.8764(3) 0.037(2) Uani 1 1 d . . . . .
H39A H 0.7774 -0.0992 0.8999 0.044 Uiso 1 1 calc R U . . .
C40 C 0.8073(6) -0.0266(4) 0.8821(3) 0.032(2) Uani 1 1 d . . . . .
C41 C 0.7976(6) 0.0090(4) 0.8456(3) 0.029(2) Uani 1 1 d . . . . .
F3 F 0.475(2) -0.1944(15) 0.6130(11) 0.084(10) Uani 0.395(10) 1 d . U P A 1
C42 C 0.6343(17) -0.1129(8) 0.7627(8) 0.050(8) Uani 0.395(10) 1 d D U P A 1
H42A H 0.6204 -0.1286 0.7901 0.060 Uiso 0.395(10) 1 d R U P A 1
C43 C 0.590(2) -0.1366(11) 0.7244(8) 0.045(7) Uani 0.395(10) 1 d D U P A 1
C44 C 0.522(2) -0.1748(11) 0.7257(10) 0.057(9) Uani 0.395(10) 1 d . U P A 1
H44A H 0.5001 -0.1884 0.7499 0.069 Uiso 0.79(2) 2 d R U P A 1
C45 C 0.4808(18) -0.1925(10) 0.6894(9) 0.039(7) Uani 0.395(10) 1 d . U P A 1
H45A H 0.4307 -0.2170 0.6904 0.046 Uiso 0.395(10) 1 d R U P A 1
C46 C 0.514(2) -0.1756(11) 0.6495(10) 0.042(7) Uani 0.395(10) 1 d . U P A 1
C47 C 0.583(2) -0.1367(15) 0.6439(12) 0.048(9) Uani 0.395(10) 1 d . U P A 1
H47A H 0.5922 -0.1201 0.6164 0.057 Uiso 0.395(10) 1 d R U P A 1
C48 C 0.625(3) -0.1173(15) 0.6802(12) 0.046(9) Uani 0.395(10) 1 d . U P A 1
H48A H 0.6797 -0.0958 0.6775 0.056 Uiso 0.395(10) 1 d R U P A 1
F3' F 0.5154(14) -0.1892(8) 0.6007(6) 0.070(5) Uani 0.605(10) 1 d . U P A 2
C42' C 0.7021(14) -0.1160(6) 0.7448(6) 0.063(6) Uani 0.605(10) 1 d D U P A 2
H42B H 0.7445 -0.1391 0.7590 0.076 Uiso 0.605(10) 1 d R U P A 2
C43' C 0.6541(14) -0.1339(7) 0.7054(6) 0.042(5) Uani 0.605(10) 1 d D U P A 2
C44' C 0.6685(14) -0.1835(8) 0.6935(6) 0.052(5) Uani 0.605(10) 1 d . U P A 2
H44B H 0.7083 -0.2056 0.7103 0.062 Uiso 0.605(10) 1 d R U P A 2
C45' C 0.6187(14) -0.2017(8) 0.6575(6) 0.053(5) Uani 0.605(10) 1 d . U P A 2
H45B H 0.6259 -0.2369 0.6487 0.064 Uiso 0.605(10) 1 d R U P A 2
C46' C 0.5641(15) -0.1692(8) 0.6351(7) 0.044(5) Uani 0.605(10) 1 d . U P A 2
C47' C 0.5468(15) -0.1203(8) 0.6469(7) 0.044(5) Uani 0.605(10) 1 d . U P A 2
H47B H 0.5030 -0.0990 0.6316 0.052 Uiso 0.605(10) 1 d R U P A 2
C48' C 0.5940(17) -0.1020(10) 0.6832(8) 0.050(6) Uani 0.605(10) 1 d . U P A 2
H48B H 0.5899 -0.0665 0.6916 0.060 Uiso 0.605(10) 1 d R U P A 2
C49 C 1.3970(8) 0.1233(5) 1.0321(5) 0.063(4) Uani 1 1 d . . . . .
H49A H 1.3796 0.1273 1.0625 0.095 Uiso 1 1 calc R U . . .
H49B H 1.3922 0.1566 1.0175 0.095 Uiso 1 1 calc R U . . .
H49C H 1.4612 0.1107 1.0302 0.095 Uiso 1 1 calc R U . . .
C50 C 1.3321(6) 0.0853(4) 1.0107(3) 0.032(2) Uani 1 1 d . . . . .
C51 C 1.3706(7) 0.0503(4) 0.9813(3) 0.036(2) Uani 1 1 d . . . . .
H51A H 1.4363 0.0501 0.9776 0.044 Uiso 1 1 calc R U . . .
C52 C 1.3179(7) 0.0163(4) 0.9573(4) 0.042(3) Uani 1 1 d . . . . .
C53 C 1.3668(9) -0.0201(5) 0.9261(5) 0.066(4) Uani 1 1 d . . . . .
H53A H 1.3521 -0.0558 0.9339 0.100 Uiso 1 1 calc R U . . .
H53B H 1.4343 -0.0148 0.9278 0.100 Uiso 1 1 calc R U . . .
H53C H 1.3453 -0.0133 0.8967 0.100 Uiso 1 1 calc R U . . .
C54 C 1.0836(11) -0.0254(5) 0.8026(4) 0.077(5) Uani 1 1 d . . . . .
H54A H 1.0370 -0.0525 0.8069 0.116 Uiso 1 1 calc R U . . .
H54B H 1.1441 -0.0373 0.8133 0.116 Uiso 1 1 calc R U . . .
H54C H 1.0885 -0.0174 0.7718 0.116 Uiso 1 1 calc R U . . .
C55 C 1.0545(7) 0.0223(4) 0.8272(3) 0.038(3) Uani 1 1 d . . . . .
C56 C 1.0598(7) 0.0703(5) 0.8075(4) 0.048(3) Uani 1 1 d . . . . .
H56A H 1.0761 0.0710 0.7778 0.058 Uiso 1 1 calc R U . . .
C57 C 1.0432(7) 0.1179(4) 0.8278(3) 0.036(2) Uani 1 1 d . . . . .
C58 C 1.0651(8) 0.1674(5) 0.8040(4) 0.056(3) Uani 1 1 d . . . . .
H58A H 1.0116 0.1907 0.8059 0.084 Uiso 1 1 calc R U . . .
H58B H 1.0781 0.1597 0.7736 0.084 Uiso 1 1 calc R U . . .
H58C H 1.1198 0.1837 0.8171 0.084 Uiso 1 1 calc R U . . .

loop_
_atom_site_aniso_label
_atom_site_aniso_U_11
_atom_site_aniso_U_22
_atom_site_aniso_U_33
_atom_site_aniso_U_23
_atom_site_aniso_U_13
_atom_site_aniso_U_12
Gd1 0.0237(3) 0.0271(3) 0.0231(3) -0.00131(19) 0.00111(19) -0.00197(18)
Gd2 0.0267(3) 0.0304(3) 0.0215(3) -0.0017(2) 0.00054(19) -0.00195(19)
F1 0.054(4) 0.036(4) 0.062(4) -0.018(3) -0.002(3) 0.001(3)
F2 0.070(5) 0.045(4) 0.053(4) -0.024(3) 0.006(4) -0.003(3)
O1 0.021(3) 0.030(4) 0.024(3) 0.001(3) 0.002(3) 0.000(3)
O2 0.029(4) 0.031(4) 0.029(4) 0.000(3) 0.008(3) 0.002(3)
O3 0.029(3) 0.036(4) 0.025(4) 0.000(3) -0.001(3) -0.008(3)
O4 0.025(4) 0.037(4) 0.042(4) -0.004(3) 0.001(3) -0.007(3)
O5 0.028(4) 0.036(4) 0.044(4) -0.008(3) 0.008(3) -0.003(3)
O6 0.040(4) 0.036(4) 0.027(4) -0.006(3) 0.007(3) -0.002(3)
O7 0.030(4) 0.048(5) 0.026(4) 0.008(3) 0.004(3) -0.009(3)
O8 0.028(3) 0.028(4) 0.022(3) -0.001(3) -0.001(3) -0.001(3)
N1 0.029(4) 0.024(4) 0.025(4) -0.007(3) 0.000(3) 0.001(3)
N2 0.035(5) 0.028(5) 0.039(5) -0.004(4) -0.004(4) -0.001(4)
N3 0.032(4) 0.028(5) 0.030(5) -0.001(4) 0.002(4) -0.003(3)
N4 0.032(4) 0.038(5) 0.030(5) -0.013(4) 0.002(4) 0.004(4)
N5 0.026(4) 0.052(6) 0.032(5) 0.016(4) 0.008(4) 0.000(4)
N6 0.057(7) 0.083(9) 0.033(6) -0.006(5) 0.004(5) -0.017(6)
C1 0.041(6) 0.040(6) 0.020(5) -0.003(4) -0.004(4) 0.003(5)
C2 0.033(6) 0.053(7) 0.022(5) -0.007(5) 0.009(4) 0.002(5)
C3 0.045(6) 0.023(5) 0.047(7) 0.001(5) -0.013(5) -0.011(4)
C4 0.023(5) 0.036(6) 0.035(6) -0.002(5) -0.003(4) -0.003(4)
C5 0.042(6) 0.027(5) 0.029(5) 0.003(4) -0.004(4) -0.005(4)
C6 0.037(6) 0.028(5) 0.029(6) 0.001(4) -0.003(4) -0.002(4)
C7 0.027(5) 0.036(6) 0.025(5) 0.001(4) -0.009(4) -0.002(4)
C8 0.024(5) 0.030(5) 0.028(5) -0.003(4) -0.006(4) 0.003(4)
C9 0.026(5) 0.026(5) 0.039(6) -0.003(4) 0.006(4) -0.005(4)
C10 0.035(5) 0.029(6) 0.039(6) 0.002(5) -0.002(5) 0.000(4)
C11 0.031(5) 0.040(6) 0.041(6) 0.010(5) 0.000(5) -0.004(4)
C12 0.061(8) 0.037(7) 0.053(8) -0.006(6) 0.009(6) -0.011(5)
C13 0.058(7) 0.038(7) 0.047(7) -0.002(5) 0.008(6) 0.000(5)
C14 0.034(6) 0.030(6) 0.061(8) -0.008(5) -0.004(5) 0.002(4)
C15 0.025(5) 0.031(6) 0.062(8) 0.003(5) -0.006(5) -0.005(4)
C16 0.021(5) 0.039(6) 0.044(6) -0.002(5) 0.000(4) 0.001(4)
C17 0.045(6) 0.037(6) 0.033(6) -0.002(5) -0.005(5) 0.001(5)
C18 0.040(6) 0.034(6) 0.038(6) 0.007(5) -0.003(5) 0.003(4)
C19 0.040(6) 0.029(6) 0.039(6) -0.005(5) -0.004(5) 0.004(4)
C20 0.027(5) 0.040(6) 0.029(5) -0.004(4) -0.004(4) -0.006(4)
C21 0.027(5) 0.032(6) 0.038(6) -0.008(5) 0.002(4) -0.002(4)
C22 0.035(6) 0.039(6) 0.022(5) -0.004(4) -0.004(4) -0.002(4)
C23 0.024(5) 0.043(6) 0.026(5) -0.006(4) 0.005(4) -0.001(4)
C24 0.026(5) 0.029(5) 0.035(6) -0.007(4) -0.014(4) 0.001(4)
C25 0.031(5) 0.026(5) 0.037(6) -0.004(4) 0.002(4) 0.001(4)
C26 0.041(6) 0.035(6) 0.035(6) -0.006(5) 0.007(5) 0.001(5)
C27 0.032(5) 0.037(6) 0.034(6) -0.011(5) 0.014(4) -0.002(4)
C28 0.030(5) 0.041(6) 0.034(6) -0.012(5) 0.007(5) -0.003(4)
C29 0.036(6) 0.041(6) 0.044(7) 0.001(5) 0.005(5) 0.001(5)
C30 0.051(7) 0.036(7) 0.047(7) -0.015(5) 0.012(6) 0.000(5)
C31 0.051(7) 0.049(7) 0.026(6) -0.012(5) -0.003(5) 0.004(5)
C32 0.033(6) 0.047(7) 0.042(6) -0.010(5) 0.003(5) 0.002(5)
C33 0.040(6) 0.059(8) 0.044(7) 0.007(6) -0.001(5) 0.007(5)
C34 0.048(7) 0.065(8) 0.023(6) 0.011(5) -0.011(5) -0.010(6)
C35 0.039(6) 0.075(9) 0.036(6) 0.001(6) -0.002(5) -0.009(6)
C36 0.038(6) 0.056(7) 0.024(5) 0.002(5) -0.001(5) -0.007(5)
C37 0.033(6) 0.049(7) 0.030(6) -0.005(5) -0.001(5) -0.002(5)
C38 0.044(7) 0.048(7) 0.049(7) -0.014(6) -0.002(5) -0.006(5)
C39 0.036(6) 0.040(6) 0.035(6) -0.006(5) -0.006(5) -0.001(4)
C40 0.028(5) 0.037(6) 0.031(6) 0.003(5) -0.004(4) -0.003(4)
C41 0.020(5) 0.037(6) 0.030(5) 0.000(4) 0.004(4) -0.003(4)
F3 0.098(18) 0.079(15) 0.076(17) -0.018(13) -0.017(13) -0.007(14)
C42 0.046(11) 0.055(11) 0.048(11) 0.002(9) -0.005(9) 0.004(8)
C43 0.045(10) 0.049(11) 0.039(10) -0.004(8) -0.004(8) 0.004(8)
C44 0.059(12) 0.054(12) 0.060(12) -0.002(9) 0.002(9) 0.001(9)
C45 0.035(9) 0.036(10) 0.046(10) 0.008(8) 0.001(8) 0.001(8)
C46 0.041(10) 0.047(11) 0.038(10) -0.011(8) -0.008(8) -0.015(8)
C47 0.050(12) 0.051(12) 0.042(12) 0.002(9) -0.001(9) 0.001(9)
C48 0.045(12) 0.053(13) 0.041(12) -0.003(9) 0.000(9) -0.001(9)
F3' 0.088(12) 0.071(10) 0.052(10) -0.018(8) -0.032(9) 0.001(9)
C42' 0.064(10) 0.064(10) 0.062(10) -0.006(8) -0.007(8) 0.008(8)
C43' 0.057(8) 0.031(8) 0.040(8) 0.002(7) -0.007(7) -0.006(7)
C44' 0.058(9) 0.046(9) 0.051(9) 0.006(7) -0.005(7) 0.010(7)
C45' 0.057(9) 0.054(9) 0.050(9) 0.000(7) 0.003(7) 0.000(7)
C46' 0.046(8) 0.037(8) 0.050(9) -0.006(7) -0.010(7) -0.004(7)
C47' 0.044(9) 0.044(9) 0.043(9) -0.007(7) -0.006(7) -0.001(7)
C48' 0.058(10) 0.049(10) 0.043(9) -0.010(8) -0.014(8) 0.002(8)
C49 0.032(6) 0.072(10) 0.086(10) -0.009(8) 0.010(6) -0.025(6)
C50 0.024(5) 0.034(6) 0.039(6) 0.010(5) 0.004(4) -0.005(4)
C51 0.021(5) 0.043(6) 0.044(7) 0.001(5) 0.006(4) 0.002(4)
C52 0.033(6) 0.039(7) 0.052(7) 0.007(5) 0.016(5) -0.008(5)
C53 0.049(8) 0.064(9) 0.085(10) -0.021(8) 0.041(7) -0.013(6)
C54 0.121(12) 0.069(10) 0.041(8) -0.031(7) 0.051(8) -0.032(9)
C55 0.044(6) 0.043(7) 0.027(6) -0.009(5) 0.007(5) -0.007(5)
C56 0.040(7) 0.072(9) 0.032(6) -0.004(6) 0.006(5) -0.006(6)
C57 0.032(5) 0.053(7) 0.024(5) 0.008(5) -0.005(4) -0.003(5)
C58 0.063(8) 0.065(9) 0.041(7) 0.028(6) 0.009(6) -0.006(6)

loop_
_atom_type_symbol
_atom_type_description
_atom_type_scat_dispersion_real
_atom_type_scat_dispersion_imag
_atom_type_scat_source
C C 0.0033 0.0016 'International Tables Vol C Tables 4.2.6.8 and 6.1.1.4'
H H 0.0000 0.0000 'International Tables Vol C Tables 4.2.6.8 and 6.1.1.4'
N N 0.0061 0.0033 'International Tables Vol C Tables 4.2.6.8 and 6.1.1.4'
O O 0.0106 0.0060 'International Tables Vol C Tables 4.2.6.8 and 6.1.1.4'
F F 0.0171 0.0103 'International Tables Vol C Tables 4.2.6.8 and 6.1.1.4'
Gd Gd -0.1653 3.9035 'International Tables Vol C Tables 4.2.6.8 and 6.1.1.4'

loop_
_geom_angle_atom_site_label_1
_geom_angle_atom_site_label_2
_geom_angle_atom_site_label_3
_geom_angle
_geom_angle_site_symmetry_1
_geom_angle_site_symmetry_3
O8 Gd1 O5 80.5(2) 5_757 .
O8 Gd1 O4 141.9(2) 5_757 .
O5 Gd1 O4 71.9(2) . .
O8 Gd1 O1 70.4(2) 5_757 .
O5 Gd1 O1 92.4(2) . .
O4 Gd1 O1 84.7(2) . .
O8 Gd1 O3 134.3(2) 5_757 5_757
O5 Gd1 O3 116.1(2) . 5_757
O4 Gd1 O3 82.5(2) . 5_757
O1 Gd1 O3 142.9(2) . 5_757
O8 Gd1 O8 71.4(2) 5_757 .
O5 Gd1 O8 140.2(2) . .
O4 Gd1 O8 144.7(2) . .
O1 Gd1 O8 103.7(2) . .
O3 Gd1 O8 70.1(2) 5_757 .
O8 Gd1 O2 78.0(2) 5_757 5_757
O5 Gd1 O2 76.4(2) . 5_757
O4 Gd1 O2 118.8(2) . 5_757
O1 Gd1 O2 147.8(2) . 5_757
O3 Gd1 O2 66.7(2) 5_757 5_757
O8 Gd1 O2 70.7(2) . 5_757
O8 Gd1 N1 114.5(2) 5_757 .
O5 Gd1 N1 144.5(2) . .
O4 Gd1 N1 78.2(2) . .
O1 Gd1 N1 65.8(2) . .
O3 Gd1 N1 77.5(2) 5_757 .
O8 Gd1 N1 74.5(2) . .
O2 Gd1 N1 136.4(2) 5_757 .
O8 Gd1 Gd2 92.32(15) 5_757 5_757
O5 Gd1 Gd2 116.49(17) . 5_757
O4 Gd1 Gd2 123.30(17) . 5_757
O1 Gd1 Gd2 143.89(13) . 5_757
O3 Gd1 Gd2 41.95(15) 5_757 5_757
O8 Gd1 Gd2 40.24(14) . 5_757
O2 Gd1 Gd2 40.82(14) 5_757 5_757
N1 Gd1 Gd2 95.69(17) . 5_757
O8 Gd1 Gd1 36.56(14) 5_757 5_757
O5 Gd1 Gd1 112.58(16) . 5_757
O4 Gd1 Gd1 170.66(17) . 5_757
O1 Gd1 Gd1 86.91(14) . 5_757
O3 Gd1 Gd1 101.93(15) 5_757 5_757
O8 Gd1 Gd1 34.84(14) . 5_757
O2 Gd1 Gd1 70.52(15) 5_757 5_757
N1 Gd1 Gd1 94.67(16) . 5_757
Gd2 Gd1 Gd1 62.911(15) 5_757 5_757
O8 Gd1 Gd2 33.63(15) 5_757 .
O5 Gd1 Gd2 88.19(17) . .
O4 Gd1 Gd2 118.04(17) . .
O1 Gd1 Gd2 36.94(14) . .
O3 Gd1 Gd2 153.04(15) 5_757 .
O8 Gd1 Gd2 83.81(14) . .
O2 Gd1 Gd2 111.62(15) 5_757 .
N1 Gd1 Gd2 89.38(17) . .
Gd2 Gd1 Gd2 118.186(16) 5_757 .
Gd1 Gd1 Gd2 55.275(15) 5_757 .
O7 Gd2 O8 130.0(2) . 5_757
O7 Gd2 O6 74.4(2) . .
O8 Gd2 O6 74.3(2) 5_757 .
O7 Gd2 O2 145.1(2) . .
O8 Gd2 O2 73.4(2) 5_757 .
O6 Gd2 O2 140.5(2) . .
O7 Gd2 O3 138.7(2) . .
O8 Gd2 O3 71.1(2) 5_757 .
O6 Gd2 O3 80.9(2) . .
O2 Gd2 O3 67.6(2) . .
O7 Gd2 O1 86.1(2) . .
O8 Gd2 O1 69.3(2) 5_757 .
O6 Gd2 O1 109.6(2) . .
O2 Gd2 O1 79.1(2) . .
O3 Gd2 O1 133.9(2) . .
O7 Gd2 N3 79.7(2) . .
O8 Gd2 N3 134.5(2) 5_757 .
O6 Gd2 N3 150.6(2) . .
O2 Gd2 N3 67.0(2) . .
O3 Gd2 N3 111.3(2) . .
O1 Gd2 N3 81.8(2) . .
O7 Gd2 N5 78.1(2) . .
O8 Gd2 N5 130.1(2) 5_757 .
O6 Gd2 N5 77.3(2) . .
O2 Gd2 N5 107.7(2) . .
O3 Gd2 N5 64.4(2) . .
O1 Gd2 N5 160.4(2) . .
N3 Gd2 N5 84.1(3) . .
O7 Gd2 Gd1 171.15(17) . 5_757
O8 Gd2 Gd1 41.88(14) 5_757 5_757
O6 Gd2 Gd1 98.03(17) . 5_757
O2 Gd2 Gd1 42.45(16) . 5_757
O3 Gd2 Gd1 41.61(14) . 5_757
O1 Gd2 Gd1 92.36(14) . 5_757
N3 Gd2 Gd1 108.71(18) . 5_757
N5 Gd2 Gd1 105.02(18) . 5_757
O7 Gd2 Gd1 113.48(16) . .
O8 Gd2 Gd1 33.30(15) 5_757 .
O6 Gd2 Gd1 93.82(17) . .
O2 Gd2 Gd1 70.29(16) . .
O3 Gd2 Gd1 100.56(15) . .
O1 Gd2 Gd1 36.16(15) . .
N3 Gd2 Gd1 109.20(18) . .
N5 Gd2 Gd1 163.4(2) . .
Gd1 Gd2 Gd1 61.814(17) 5_757 .
C8 O1 Gd1 117.0(5) . .
C8 O1 Gd2 128.6(5) . .
Gd1 O1 Gd2 106.9(2) . .
C24 O2 Gd2 117.9(6) . .
C24 O2 Gd1 143.9(6) . 5_757
Gd2 O2 Gd1 96.7(2) . 5_757
C40 O3 Gd1 140.4(6) . 5_757
C40 O3 Gd2 122.3(6) . .
Gd1 O3 Gd2 96.4(2) 5_757 .
C50 O4 Gd1 134.5(7) . .
C52 O5 Gd1 133.9(7) . .
C55 O6 Gd2 133.3(7) . .
C57 O7 Gd2 133.6(7) . .
Gd1 O8 Gd2 113.1(3) 5_757 5_757
Gd1 O8 Gd1 108.6(2) 5_757 .
Gd2 O8 Gd1 97.9(2) 5_757 .
Gd1 O8 H8 112.1 5_757 .
Gd2 O8 H8 112.1 5_757 .
Gd1 O8 H8 112.1 . .
C1 N1 C9 118.7(8) . .
C1 N1 Gd1 127.5(7) . .
C9 N1 Gd1 111.9(6) . .
C10 N2 C5 121.2(9) . .
C17 N3 C25 118.5(8) . .
C17 N3 Gd2 127.8(7) . .
C25 N3 Gd2 111.6(6) . .
C26 N4 C21 119.5(9) . .
C33 N5 C41 117.3(10) . .
C33 N5 Gd2 126.3(8) . .
C41 N5 Gd2 113.7(6) . .
C42' N6 C37 122.9(13) . .
C42 N6 C37 116.3(14) . .
N1 C1 C2 123.3(10) . .
N1 C1 H1A 118.4 . .
C2 C1 H1A 118.4 . .
C3 C2 C1 119.1(9) . .
C3 C2 H2A 120.4 . .
C1 C2 H2A 120.4 . .
C2 C3 C4 118.2(9) . .
C2 C3 H3A 120.9 . .
C4 C3 H3A 120.9 . .
C9 C4 C5 120.8(9) . .
C9 C4 C3 118.5(9) . .
C5 C4 C3 120.7(9) . .
N2 C5 C6 126.3(9) . .
N2 C5 C4 116.9(9) . .
C6 C5 C4 116.8(9) . .
C7 C6 C5 120.7(9) . .
C7 C6 H6A 119.6 . .
C5 C6 H6A 119.6 . .
C8 C7 C6 123.3(9) . .
C8 C7 H7A 118.4 . .
C6 C7 H7A 118.4 . .
O1 C8 C7 124.8(9) . .
O1 C8 C9 118.2(8) . .
C7 C8 C9 116.9(9) . .
N1 C9 C4 121.8(9) . .
N1 C9 C8 117.0(8) . .
C4 C9 C8 121.2(9) . .
N2 C10 C11 120.0(10) . .
N2 C10 H10A 120.0 . .
C11 C10 H10A 120.0 . .
C12 C11 C16 118.3(10) . .
C12 C11 C10 121.6(10) . .
C16 C11 C10 120.0(10) . .
C11 C12 C13 120.6(11) . .
C11 C12 H12A 119.7 . .
C13 C12 H12A 119.7 . .
C14 C13 C12 118.9(11) . .
C14 C13 H13A 120.5 . .
C12 C13 H13A 120.5 . .
C15 C14 C13 122.0(11) . .
C15 C14 F1 120.2(10) . .
C13 C14 F1 117.7(11) . .
C14 C15 C16 120.2(10) . .
C14 C15 H15A 119.9 . .
C16 C15 H15A 119.9 . .
C15 C16 C11 120.0(10) . .
C15 C16 H16A 120.0 . .
C11 C16 H16A 120.0 . .
N3 C17 C18 123.4(10) . .
N3 C17 H17A 118.3 . .
C18 C17 H17A 118.3 . .
C19 C18 C17 119.5(10) . .
C19 C18 H18A 120.3 . .
C17 C18 H18A 120.3 . .
C18 C19 C20 119.1(10) . .
C18 C19 H19A 120.5 . .
C20 C19 H19A 120.5 . .
C19 C20 C25 118.9(9) . .
C19 C20 C21 122.4(9) . .
C25 C20 C21 118.7(9) . .
C22 C21 N4 125.8(9) . .
C22 C21 C20 118.3(9) . .
N4 C21 C20 115.8(9) . .
C21 C22 C23 121.6(9) . .
C21 C22 H22A 119.2 . .
C23 C22 H22A 119.2 . .
C24 C23 C22 121.6(10) . .
C24 C23 H23A 119.2 . .
C22 C23 H23A 119.2 . .
O2 C24 C23 123.3(9) . .
O2 C24 C25 118.9(9) . .
C23 C24 C25 117.7(9) . .
N3 C25 C24 117.9(9) . .
N3 C25 C20 120.4(9) . .
C24 C25 C20 121.7(9) . .
N4 C26 C27 122.3(10) . .
N4 C26 H26A 118.9 . .
C27 C26 H26A 118.9 . .
C32 C27 C28 120.1(10) . .
C32 C27 C26 118.7(10) . .
C28 C27 C26 121.1(9) . .
C29 C28 C27 121.0(10) . .
C29 C28 H28A 119.5 . .
C27 C28 H28A 119.5 . .
C28 C29 C30 117.8(10) . .
C28 C29 H29A 121.1 . .
C30 C29 H29A 121.1 . .
F2 C30 C31 118.8(10) . .
F2 C30 C29 118.9(10) . .
C31 C30 C29 122.3(10) . .
C30 C31 C32 118.5(10) . .
C30 C31 H31A 120.8 . .
C32 C31 H31A 120.8 . .
C27 C32 C31 120.2(11) . .
C27 C32 H32A 119.9 . .
C31 C32 H32A 119.9 . .
N5 C33 C34 123.6(12) . .
N5 C33 H33A 118.2 . .
C34 C33 H33A 118.2 . .
C35 C34 C33 118.3(11) . .
C35 C34 H34A 120.8 . .
C33 C34 H34A 120.8 . .
C34 C35 C36 121.4(11) . .
C34 C35 H35A 119.3 . .
C36 C35 H35A 119.3 . .
C35 C36 C37 125.9(10) . .
C35 C36 C41 115.2(10) . .
C37 C36 C41 118.8(10) . .
C38 C37 C36 121.1(10) . .
C38 C37 N6 122.8(10) . .
C36 C37 N6 116.2(10) . .
C37 C38 C39 120.0(11) . .
C37 C38 H38A 120.0 . .
C39 C38 H38A 120.0 . .
C40 C39 C38 122.5(10) . .
C40 C39 H39A 118.7 . .
C38 C39 H39A 118.7 . .
O3 C40 C39 125.8(9) . .
O3 C40 C41 117.1(9) . .
C39 C40 C41 117.0(9) . .
N5 C41 C36 123.8(9) . .
N5 C41 C40 115.8(8) . .
C36 C41 C40 120.5(9) . .
N6 C42 C43 125(2) . .
N6 C42 H42A 118.3 . .
C43 C42 H42A 116.2 . .
C44 C43 C42 125(3) . .
C44 C43 C48 119(2) . .
C42 C43 C48 116(3) . .
C45 C44 C43 122(3) . .
C45 C44 C44 126(3) . 4_656
C43 C44 C44 108(3) . 4_656
C45 C44 H44A 114.2 . .
C43 C44 H44A 124.1 . .
C44 C44 H44A 23.4 4_656 .
C44 C45 C46 119(3) . .
C44 C45 H45A 121.8 . .
C46 C45 H45A 119.4 . .
F3 C46 C45 119(3) . .
F3 C46 C47 116(3) . .
C45 C46 C47 125(3) . .
C48 C47 C46 118(3) . .
C48 C47 H47A 119.9 . .
C46 C47 H47A 121.4 . .
C47 C48 C43 117(3) . .
C47 C48 H48A 120.0 . .
C43 C48 H48A 122.1 . .
N6 C42' C43' 123.8(16) . .
N6 C42' H42B 117.7 . .
C43' C42' H42B 118.4 . .
C44' C43' C48' 122.0(18) . .
C44' C43' C42' 116.9(16) . .
C48' C43' C42' 121.0(18) . .
C43' C44' C45' 117.2(18) . .
C43' C44' H44B 120.7 . .
C45' C44' H44B 121.9 . .
C46' C45' C44' 120(2) . .
C46' C45' H45B 120.8 . .
C44' C45' H45B 119.5 . .
C45' C46' C47' 124(2) . .
C45' C46' F3' 117(2) . .
C47' C46' F3' 118.3(19) . .
C46' C47' C48' 117(2) . .
C46' C47' H47B 122.2 . .
C48' C47' H47B 120.9 . .
C43' C48' C47' 120(2) . .
C43' C48' H48B 118.7 . .
C47' C48' H48B 121.1 . .
C50 C49 H49A 109.5 . .
C50 C49 H49B 109.5 . .
H49A C49 H49B 109.5 . .
C50 C49 H49C 109.5 . .
H49A C49 H49C 109.5 . .
H49B C49 H49C 109.5 . .
O4 C50 C51 125.0(9) . .
O4 C50 C49 117.1(10) . .
C51 C50 C49 117.9(9) . .
C52 C51 C50 123.4(9) . .
C52 C51 H51A 118.3 . .
C50 C51 H51A 118.3 . .
O5 C52 C51 124.9(10) . .
O5 C52 C53 115.9(10) . .
C51 C52 C53 119.2(9) . .
C52 C53 H53A 109.5 . .
C52 C53 H53B 109.5 . .
H53A C53 H53B 109.5 . .
C52 C53 H53C 109.5 . .
H53A C53 H53C 109.5 . .
H53B C53 H53C 109.5 . .
C55 C54 H54A 109.5 . .
C55 C54 H54B 109.5 . .
H54A C54 H54B 109.5 . .
C55 C54 H54C 109.5 . .
H54A C54 H54C 109.5 . .
H54B C54 H54C 109.5 . .
O6 C55 C56 124.3(10) . .
O6 C55 C54 115.6(10) . .
C56 C55 C54 120.0(10) . .
C55 C56 C57 125.7(10) . .
C55 C56 H56A 117.2 . .
C57 C56 H56A 117.2 . .
O7 C57 C56 124.8(10) . .
O7 C57 C58 115.7(10) . .
C56 C57 C58 119.5(10) . .
C57 C58 H58A 109.5 . .
C57 C58 H58B 109.5 . .
H58A C58 H58B 109.5 . .
C57 C58 H58C 109.5 . .
H58A C58 H58C 109.5 . .
H58B C58 H58C 109.5 . .

loop_
_geom_bond_atom_site_label_1
_geom_bond_atom_site_label_2
_geom_bond_distance
_geom_bond_site_symmetry_2
Gd1 O8 2.327(6) 5_757
Gd1 O5 2.329(6) .
Gd1 O4 2.351(6) .
Gd1 O1 2.405(6) .
Gd1 O3 2.406(6) 5_757
Gd1 O8 2.427(6) .
Gd1 O2 2.447(7) 5_757
Gd1 N1 2.554(7) .
Gd1 Gd2 3.6005(8) 5_757
Gd1 Gd1 3.8613(11) 5_757
Gd1 Gd2 3.9002(8) .
Gd2 O7 2.330(6) .
Gd2 O8 2.348(6) 5_757
Gd2 O6 2.349(6) .
Gd2 O2 2.370(6) .
Gd2 O3 2.422(6) .
Gd2 O1 2.450(6) .
Gd2 N3 2.533(8) .
Gd2 N5 2.592(9) .
Gd2 Gd1 3.6005(8) 5_757
F1 C14 1.361(12) .
F2 C30 1.344(12) .
O1 C8 1.339(11) .
O2 C24 1.336(11) .
O2 Gd1 2.447(7) 5_757
O3 C40 1.310(11) .
O3 Gd1 2.406(6) 5_757
O4 C50 1.258(11) .
O5 C52 1.272(12) .
O6 C55 1.265(12) .
O7 C57 1.269(11) .
O8 Gd1 2.327(6) 5_757
O8 Gd2 2.348(6) 5_757
O8 H8 1.0000 .
N1 C1 1.311(12) .
N1 C9 1.381(12) .
N2 C10 1.280(12) .
N2 C5 1.399(12) .
N3 C17 1.335(12) .
N3 C25 1.384(12) .
N4 C26 1.280(12) .
N4 C21 1.404(12) .
N5 C33 1.297(13) .
N5 C41 1.397(12) .
N6 C42' 1.252(9) .
N6 C42 1.274(10) .
N6 C37 1.446(13) .
C1 C2 1.408(13) .
C1 H1A 0.9500 .
C2 C3 1.388(14) .
C2 H2A 0.9500 .
C3 C4 1.424(14) .
C3 H3A 0.9500 .
C4 C9 1.398(13) .
C4 C5 1.420(13) .
C5 C6 1.415(13) .
C6 C7 1.404(13) .
C6 H6A 0.9500 .
C7 C8 1.352(13) .
C7 H7A 0.9500 .
C8 C9 1.438(13) .
C10 C11 1.458(14) .
C10 H10A 0.9500 .
C11 C12 1.384(15) .
C11 C16 1.417(14) .
C12 C13 1.392(15) .
C12 H12A 0.9500 .
C13 C14 1.360(15) .
C13 H13A 0.9500 .
C14 C15 1.359(16) .
C15 C16 1.362(14) .
C15 H15A 0.9500 .
C16 H16A 0.9500 .
C17 C18 1.387(14) .
C17 H17A 0.9500 .
C18 C19 1.375(14) .
C18 H18A 0.9500 .
C19 C20 1.405(14) .
C19 H19A 0.9500 .
C20 C25 1.420(13) .
C20 C21 1.447(13) .
C21 C22 1.389(14) .
C22 C23 1.403(13) .
C22 H22A 0.9500 .
C23 C24 1.394(13) .
C23 H23A 0.9500 .
C24 C25 1.417(13) .
C26 C27 1.467(13) .
C26 H26A 0.9500 .
C27 C32 1.392(14) .
C27 C28 1.395(14) .
C28 C29 1.385(14) .
C28 H28A 0.9500 .
C29 C30 1.403(15) .
C29 H29A 0.9500 .
C30 C31 1.394(15) .
C31 C32 1.396(14) .
C31 H31A 0.9500 .
C32 H32A 0.9500 .
C33 C34 1.403(15) .
C33 H33A 0.9500 .
C34 C35 1.376(16) .
C34 H34A 0.9500 .
C35 C36 1.396(15) .
C35 H35A 0.9500 .
C36 C37 1.403(15) .
C36 C41 1.406(13) .
C37 C38 1.386(15) .
C38 C39 1.396(14) .
C38 H38A 0.9500 .
C39 C40 1.375(13) .
C39 H39A 0.9500 .
C40 C41 1.470(13) .
F3 C46 1.35(4) .
C42 C43 1.482(10) .
C42 H42A 0.9626 .
C43 C44 1.39(4) .
C43 C48 1.54(5) .
C44 C45 1.36(4) .
C44 C44 1.64(6) 4_656
C44 H44A 0.8897 .
C45 C46 1.39(4) .
C45 H45A 0.9625 .
C46 C47 1.43(5) .
C47 C48 1.38(5) .
C47 H47A 0.9626 .
C48 H48A 0.9628 .
F3' C46' 1.38(3) .
C42' C43' 1.475(10) .
C42' H42B 0.9624 .
C43' C44' 1.36(2) .
C43' C48' 1.38(3) .
C44' C45' 1.41(3) .
C44' H44B 0.9626 .
C45' C46' 1.35(3) .
C45' H45B 0.9608 .
C46' C47' 1.35(3) .
C47' C48' 1.40(3) .
C47' H47B 0.9626 .
C48' H48B 0.9607 .
C49 C50 1.512(14) .
C49 H49A 0.9800 .
C49 H49B 0.9800 .
C49 H49C 0.9800 .
C50 C51 1.403(14) .
C51 C52 1.381(15) .
C51 H51A 0.9500 .
C52 C53 1.525(15) .
C53 H53A 0.9800 .
C53 H53B 0.9800 .
C53 H53C 0.9800 .
C54 C55 1.516(15) .
C54 H54A 0.9800 .
C54 H54B 0.9800 .
C54 H54C 0.9800 .
C55 C56 1.391(16) .
C56 C57 1.411(16) .
C56 H56A 0.9500 .
C57 C58 1.517(14) .
C58 H58A 0.9800 .
C58 H58B 0.9800 .
C58 H58C 0.9800 .

loop_
_geom_torsion_atom_site_label_1
_geom_torsion_atom_site_label_2
_geom_torsion_atom_site_label_3
_geom_torsion_atom_site_label_4
_geom_torsion
_geom_torsion_site_symmetry_1
_geom_torsion_site_symmetry_4
C9 N1 C1 C2 -2.3(14) . .
Gd1 N1 C1 C2 160.4(7) . .
N1 C1 C2 C3 -3.6(15) . .
C1 C2 C3 C4 6.7(15) . .
C2 C3 C4 C9 -4.1(14) . .
C2 C3 C4 C5 178.3(9) . .
C10 N2 C5 C6 -29.0(15) . .
C10 N2 C5 C4 153.8(9) . .
C9 C4 C5 N2 -177.5(8) . .
C3 C4 C5 N2 0.0(14) . .
C9 C4 C5 C6 5.0(14) . .
C3 C4 C5 C6 -177.5(9) . .
N2 C5 C6 C7 -178.2(9) . .
C4 C5 C6 C7 -0.9(14) . .
C5 C6 C7 C8 -2.7(15) . .
Gd1 O1 C8 C7 154.5(7) . .
Gd2 O1 C8 C7 -60.1(12) . .
Gd1 O1 C8 C9 -27.6(10) . .
Gd2 O1 C8 C9 117.8(8) . .
C6 C7 C8 O1 -179.9(8) . .
C6 C7 C8 C9 2.1(14) . .
C1 N1 C9 C4 5.0(13) . .
Gd1 N1 C9 C4 -160.3(7) . .
C1 N1 C9 C8 -173.5(8) . .
Gd1 N1 C9 C8 21.2(10) . .
C5 C4 C9 N1 175.8(8) . .
C3 C4 C9 N1 -1.7(14) . .
C5 C4 C9 C8 -5.7(14) . .
C3 C4 C9 C8 176.7(8) . .
O1 C8 C9 N1 2.5(12) . .
C7 C8 C9 N1 -179.4(8) . .
O1 C8 C9 C4 -176.0(8) . .
C7 C8 C9 C4 2.1(13) . .
C5 N2 C10 C11 -179.9(9) . .
N2 C10 C11 C12 -2.8(16) . .
N2 C10 C11 C16 174.6(9) . .
C16 C11 C12 C13 -0.5(17) . .
C10 C11 C12 C13 177.0(10) . .
C11 C12 C13 C14 0.9(18) . .
C12 C13 C14 C15 -0.1(18) . .
C12 C13 C14 F1 177.2(10) . .
C13 C14 C15 C16 -1.1(17) . .
F1 C14 C15 C16 -178.4(9) . .
C14 C15 C16 C11 1.5(15) . .
C12 C11 C16 C15 -0.7(15) . .
C10 C11 C16 C15 -178.2(9) . .
C25 N3 C17 C18 -2.2(15) . .
Gd2 N3 C17 C18 -164.6(8) . .
N3 C17 C18 C19 5.3(16) . .
C17 C18 C19 C20 -3.3(15) . .
C18 C19 C20 C25 -1.4(14) . .
C18 C19 C20 C21 178.0(9) . .
C26 N4 C21 C22 27.5(14) . .
C26 N4 C21 C20 -149.1(9) . .
C19 C20 C21 C22 174.8(9) . .
C25 C20 C21 C22 -5.8(13) . .
C19 C20 C21 N4 -8.3(13) . .
C25 C20 C21 N4 171.1(8) . .
N4 C21 C22 C23 -174.5(9) . .
C20 C21 C22 C23 2.0(14) . .
C21 C22 C23 C24 3.6(14) . .
Gd2 O2 C24 C23 -159.9(7) . .
Gd1 O2 C24 C23 1.8(15) 5_757 .
Gd2 O2 C24 C25 22.7(10) . .
Gd1 O2 C24 C25 -175.5(7) 5_757 .
C22 C23 C24 O2 177.7(8) . .
C22 C23 C24 C25 -5.0(14) . .
C17 N3 C25 C24 177.9(9) . .
Gd2 N3 C25 C24 -17.0(10) . .
C17 N3 C25 C20 -2.7(14) . .
Gd2 N3 C25 C20 162.3(7) . .
O2 C24 C25 N3 -2.2(13) . .
C23 C24 C25 N3 -179.7(8) . .
O2 C24 C25 C20 178.4(8) . .
C23 C24 C25 C20 0.9(14) . .
C19 C20 C25 N3 4.5(14) . .
C21 C20 C25 N3 -174.9(8) . .
C19 C20 C25 C24 -176.2(9) . .
C21 C20 C25 C24 4.4(14) . .
C21 N4 C26 C27 177.1(9) . .
N4 C26 C27 C32 -174.6(9) . .
N4 C26 C27 C28 3.3(15) . .
C32 C27 C28 C29 0.0(15) . .
C26 C27 C28 C29 -177.9(9) . .
C27 C28 C29 C30 2.7(15) . .
C28 C29 C30 F2 176.9(9) . .
C28 C29 C30 C31 -3.8(16) . .
F2 C30 C31 C32 -178.7(10) . .
C29 C30 C31 C32 2.1(17) . .
C28 C27 C32 C31 -1.8(15) . .
C26 C27 C32 C31 176.2(10) . .
C30 C31 C32 C27 0.8(16) . .
C41 N5 C33 C34 3.6(15) . .
Gd2 N5 C33 C34 163.7(8) . .
N5 C33 C34 C35 -7.4(17) . .
C33 C34 C35 C36 5.8(17) . .
C34 C35 C36 C37 176.7(11) . .
C34 C35 C36 C41 -1.0(16) . .
C35 C36 C37 C38 -175.0(11) . .
C41 C36 C37 C38 2.6(16) . .
C35 C36 C37 N6 3.4(16) . .
C41 C36 C37 N6 -179.0(9) . .
C42' N6 C37 C38 -40(2) . .
C42 N6 C37 C38 21(2) . .
C42' N6 C37 C36 141.3(16) . .
C42 N6 C37 C36 -157.6(18) . .
C36 C37 C38 C39 -0.1(16) . .
N6 C37 C38 C39 -178.4(10) . .
C37 C38 C39 C40 -2.6(16) . .
Gd1 O3 C40 C39 -7.9(16) 5_757 .
Gd2 O3 C40 C39 159.0(8) . .
Gd1 O3 C40 C41 173.5(6) 5_757 .
Gd2 O3 C40 C41 -19.6(11) . .
C38 C39 C40 O3 -176.0(9) . .
C38 C39 C40 C41 2.6(15) . .
C33 N5 C41 C36 1.7(14) . .
Gd2 N5 C41 C36 -160.8(8) . .
C33 N5 C41 C40 -176.7(9) . .
Gd2 N5 C41 C40 20.8(10) . .
C35 C36 C41 N5 -3.0(15) . .
C37 C36 C41 N5 179.1(9) . .
C35 C36 C41 C40 175.3(9) . .
C37 C36 C41 C40 -2.5(14) . .
O3 C40 C41 N5 -2.8(13) . .
C39 C40 C41 N5 178.5(8) . .
O3 C40 C41 C36 178.7(9) . .
C39 C40 C41 C36 0.0(14) . .
C37 N6 C42 C43 -176(2) . .
N6 C42 C43 C44 -170(3) . .
N6 C42 C43 C48 11(4) . .
C42 C43 C44 C45 176(3) . .
C48 C43 C44 C45 -5(5) . .
C42 C43 C44 C44 18(4) . 4_656
C48 C43 C44 C44 -163(3) . 4_656
C43 C44 C45 C46 6(5) . .
C44 C44 C45 C46 160(2) 4_656 .
C44 C45 C46 F3 177(3) . .
C44 C45 C46 C47 -6(5) . .
F3 C46 C47 C48 -178(3) . .
C45 C46 C47 C48 5(6) . .
C46 C47 C48 C43 -4(5) . .
C44 C43 C48 C47 4(5) . .
C42 C43 C48 C47 -177(3) . .
C37 N6 C42' C43' 173.6(16) . .
N6 C42' C43' C44' -171(2) . .
N6 C42' C43' C48' 6(3) . .
C48' C43' C44' C45' -1(3) . .
C42' C43' C44' C45' 176.3(18) . .
C43' C44' C45' C46' 4(3) . .
C44' C45' C46' C47' -6(4) . .
C44' C45' C46' F3' -178.6(19) . .
C45' C46' C47' C48' 4(4) . .
F3' C46' C47' C48' 177(2) . .
C44' C43' C48' C47' -1(4) . .
C42' C43' C48' C47' -178(2) . .
C46' C47' C48' C43' -1(4) . .
Gd1 O4 C50 C51 13.7(16) . .
Gd1 O4 C50 C49 -167.0(8) . .
O4 C50 C51 C52 4.1(17) . .
C49 C50 C51 C52 -175.1(11) . .
Gd1 O5 C52 C51 -24.3(17) . .
Gd1 O5 C52 C53 156.7(8) . .
C50 C51 C52 O5 1.0(18) . .
C50 C51 C52 C53 179.9(11) . .
Gd2 O6 C55 C56 16.1(16) . .
Gd2 O6 C55 C54 -165.4(8) . .
O6 C55 C56 C57 4.6(18) . .
C54 C55 C56 C57 -173.8(11) . .
Gd2 O7 C57 C56 -7.2(15) . .
Gd2 O7 C57 C58 172.4(7) . .
C55 C56 C57 O7 -9.1(17) . .
C55 C56 C57 C58 171.2(11) . .
